data_7127846
loop_
_publ_author_name
'Geng, Lin'
'Li, Qiao-Hong'
'Wang, San-Tai'
'Liu, Ya-Jie'
'Fang, Wei-Hui'
'Zhang, Jian'

_publ_section_title
;
 Aluminium nanorings: configuration deformation and structural
 transformation.
;
_journal_issue 16
_journal_name_full 'Chemical communications (Cambridge, England)'
_journal_page_first 2085
_journal_page_last 2088
_journal_paper_doi 10.1039/d0cc07513b
_journal_volume 57
_journal_year 2021
_chemical_formula_moiety 'C48 H76 Al10 F2 O48'
_chemical_formula_sum 'C48 H76 Al10 F2 O48'
_chemical_formula_weight 1728.88
_space_group_crystal_system orthorhombic
_space_group_IT_number 18
_space_group_name_Hall 'P 2 2ab'
_space_group_name_H-M_alt 'P 21 21 2'
_atom_sites_solution_hydrogens geom
_audit_creation_date 2021-01-20
_audit_creation_method
;
Olex2 1.2
(compiled 2018.05.29 svn.r3508 for OlexSys, GUI svn.r5506)
;
_audit_update_record
;
2021-01-20 deposited with the CCDC.	2021-01-20 downloaded from the CCDC.
;
_cell_angle_alpha 90
_cell_angle_beta 90
_cell_angle_gamma 90
_cell_formula_units_Z 2
_cell_length_a 15.5300(4)
_cell_length_b 17.7065(4)
_cell_length_c 16.3216(5)
_cell_measurement_reflns_used 9840
_cell_measurement_temperature 100.00(11)
_cell_measurement_theta_max 76.3970
_cell_measurement_theta_min 2.6550
_cell_volume 4488.1(2)
_computing_data_collection 'CrysAlisPro 1.171.40.59a (Rigaku OD, 2019)'
_computing_data_reduction 'CrysAlisPro 1.171.40.59a (Rigaku OD, 2019)'
_computing_molecular_graphics 'Olex2 (Dolomanov et al., 2009)'
_computing_publication_material 'Olex2 (Dolomanov et al., 2009)'
_computing_structure_refinement 'ShelXL (Sheldrick, 2015)'
_computing_structure_solution 'SHELXT 2014/5 (Sheldrick, 2014)'
_diffrn_ambient_temperature 100.00(11)
_diffrn_measured_fraction_theta_full 1.000
_diffrn_measured_fraction_theta_max 0.996
_diffrn_measurement_device_type 'SuperNova, Dual, Cu at home/near, Atlas'
_diffrn_radiation_type CuK\a
_diffrn_radiation_wavelength 1.54184
_diffrn_reflns_av_R_equivalents 0.0603
_diffrn_reflns_av_unetI/netI 0.0458
_diffrn_reflns_Laue_measured_fraction_full 1.000
_diffrn_reflns_Laue_measured_fraction_max 0.996
_diffrn_reflns_limit_h_max 17
_diffrn_reflns_limit_h_min -19
_diffrn_reflns_limit_k_max 22
_diffrn_reflns_limit_k_min -21
_diffrn_reflns_limit_l_max 20
_diffrn_reflns_limit_l_min -19
_diffrn_reflns_number 39043
_diffrn_reflns_point_group_measured_fraction_full 0.999
_diffrn_reflns_point_group_measured_fraction_max 0.988
_diffrn_reflns_theta_full 67.684
_diffrn_reflns_theta_max 76.888
_diffrn_reflns_theta_min 2.707
_exptl_absorpt_coefficient_mu 1.878
_exptl_absorpt_correction_T_max 1.00000
_exptl_absorpt_correction_T_min 0.63154
_exptl_absorpt_correction_type multi-scan
_exptl_crystal_colour 'clear light colourless'
_exptl_crystal_density_diffrn 1.279
_exptl_crystal_description block
_exptl_crystal_F_000 1792
_exptl_crystal_size_max 0.1
_exptl_crystal_size_mid 0.1
_exptl_crystal_size_min 0.1
_refine_diff_density_max 0.250
_refine_diff_density_min -0.251
_refine_diff_density_rms 0.052
_refine_ls_abs_structure_details
;
 Flack x determined using 3418 quotients [(I+)-(I-)]/[(I+)+(I-)]
 (Parsons, Flack and Wagner, Acta Cryst. B69 (2013) 249-259).
;
_refine_ls_abs_structure_Flack 0.015(16)
_refine_ls_extinction_method none
_refine_ls_goodness_of_fit_ref 1.043
_refine_ls_hydrogen_treatment constr
_refine_ls_matrix_type full
_refine_ls_number_parameters 498
_refine_ls_number_reflns 9382
_refine_ls_number_restraints 0
_refine_ls_restrained_S_all 1.043
_refine_ls_R_factor_all 0.0462
_refine_ls_R_factor_gt 0.0374
_refine_ls_shift/su_max 0.003
_refine_ls_shift/su_mean 0.000
_refine_ls_structure_factor_coef Fsqd
_refine_ls_weighting_details 'w=1/[\s^2^(Fo^2^)+(0.0476P)^2^+1.0579P] where P=(Fo^2^+2Fc^2^)/3'
_refine_ls_weighting_scheme calc
_refine_ls_wR_factor_gt 0.0910
_refine_ls_wR_factor_ref 0.0970
_reflns_Friedel_coverage 0.795
_reflns_Friedel_fraction_full 0.997
_reflns_Friedel_fraction_max 0.978
_reflns_number_gt 8333
_reflns_number_total 9382
_reflns_threshold_expression 'I > 2\s(I)'
_cod_data_source_file d0cc07513b2.cif
_cod_data_source_block AlOC-36
_cod_depositor_comments 'Adding full bibliography for 7127841--7127847.cif.'
_cod_database_code 7127846
_shelx_shelxl_version_number 2018/3
_shelx_space_group_comment
;
The symmetry employed for this shelxl refinement is uniquely defined
by the following loop, which should always be used as a source of
symmetry information in preference to the above space-group names.
They are only intended as comments.
;
_shelx_estimated_absorpt_t_max 0.834
_shelx_estimated_absorpt_t_min 0.834
_olex2_refinement_description
;
1. Fixed Uiso
 At 1.2 times of:
  All C(H,H) groups
 At 1.5 times of:
  All C(H,H,H) groups
2.a Secondary CH2 refined with riding coordinates:
 C010(H01A,H01B), C019(H01F,H01G), C01A(H01H,H01I), C01C(H01J,H01K)
2.b Idealised Me refined as rotating group:
 C018(H01C,H01D,H01E), C01E(H01L,H01M,H01N), C01H(H01O,H01P,H01Q), C01I(H01R,
 H01S,H01T), C01J(H01U,H01V,H01W), C01K(H01X,H01Y,H), C01L(H01Z,HA,HB),
 C01N(H01,HC,HD), C01O(H0AA,HE,HF), C01Q(H1AA,HG,HH)
;
_platon_squeeze_void_probe_radius 1.20
_olex2_submission_special_instructions 'No special instructions were received'

loop_
_space_group_symop_operation_xyz
'x, y, z'
'-x, -y, z'
'-x+1/2, y+1/2, -z'
'x+1/2, -y+1/2, -z'

loop_
_atom_site_label
_atom_site_type_symbol
_atom_site_fract_x
_atom_site_fract_y
_atom_site_fract_z
_atom_site_U_iso_or_equiv
_atom_site_adp_type
_atom_site_occupancy
_atom_site_site_symmetry_order
_atom_site_calc_flag
_atom_site_refinement_flags_posn
_atom_site_refinement_flags_adp
_atom_site_refinement_flags_occupancy
_atom_site_disorder_assembly
_atom_site_disorder_group
Al01 Al 0.21730(7) 0.39515(5) 0.41280(7) 0.0201(2) Uani 1 1 d . . . . .
Al02 Al 0.44805(7) 0.41790(5) 0.71507(7) 0.0201(2) Uani 1 1 d . . . . .
Al03 Al 0.32103(7) 0.33822(5) 0.57795(7) 0.0203(2) Uani 1 1 d . . . . .
Al04 Al 0.24237(7) 0.48965(6) 0.24291(7) 0.0211(2) Uani 1 1 d . . . . .
Al05 Al 0.39435(7) 0.51360(7) 0.10540(7) 0.0256(2) Uani 1 1 d . . . . .
F006 F 0.500000 0.500000 0.66814(17) 0.0192(5) Uani 1 2 d S T P . .
F007 F 0.500000 0.500000 0.15342(18) 0.0229(6) Uani 1 2 d S T P . .
O008 O 0.33657(17) 0.27149(13) 0.66687(16) 0.0233(5) Uani 1 1 d . . . . .
O009 O 0.29980(15) 0.40909(12) 0.49387(16) 0.0207(5) Uani 1 1 d . . . . .
O00A O 0.28698(16) 0.43834(13) 0.33326(16) 0.0216(5) Uani 1 1 d . . . . .
O00B O 0.14636(17) 0.52829(13) 0.30121(16) 0.0250(5) Uani 1 1 d . . . . .
O00C O 0.20453(17) 0.35034(13) 0.61557(16) 0.0244(5) Uani 1 1 d . . . . .
O00D O 0.29195(17) 0.25254(12) 0.51520(16) 0.0236(5) Uani 1 1 d . . . . .
O00E O 0.13144(17) 0.36659(14) 0.33549(16) 0.0244(5) Uani 1 1 d . . . . .
O00F O 0.43419(16) 0.32301(13) 0.53720(16) 0.0231(5) Uani 1 1 d . . . . .
O00G O 0.13806(17) 0.35906(13) 0.49360(16) 0.0232(5) Uani 1 1 d . . . . .
O00H O 0.38428(16) 0.48166(13) 0.78557(16) 0.0235(5) Uani 1 1 d . . . . .
O00I O 0.35689(16) 0.42155(13) 0.64102(15) 0.0214(5) Uani 1 1 d . . . . .
O00J O 0.33911(17) 0.45604(14) 0.18529(16) 0.0237(5) Uani 1 1 d . . . . .
O00K O 0.26216(17) 0.29695(13) 0.39019(16) 0.0238(5) Uani 1 1 d . . . . .
O00L O 0.40067(17) 0.33465(13) 0.76855(16) 0.0256(5) Uani 1 1 d . . . . .
O00M O 0.51635(17) 0.35845(13) 0.64365(16) 0.0233(5) Uani 1 1 d . . . . .
O00N O 0.30052(17) 0.58005(13) 0.27643(16) 0.0243(5) Uani 1 1 d . . . . .
O00O O 0.45937(17) 0.58917(13) 0.79011(17) 0.0251(5) Uani 1 1 d . . . . .
O00P O 0.16305(16) 0.49030(13) 0.43078(15) 0.0229(5) Uani 1 1 d . . . . .
O00Q O 0.17775(17) 0.40220(14) 0.21112(17) 0.0270(5) Uani 1 1 d . . . . .
O00R O 0.19433(17) 0.53738(15) 0.15088(17) 0.0270(6) Uani 1 1 d . . . . .
O00S O 0.41127(18) 0.42671(17) 0.04129(17) 0.0330(6) Uani 1 1 d . . . . .
O00T O 0.38529(18) 0.60336(15) 0.16876(17) 0.0287(6) Uani 1 1 d . . . . .
O00U O 0.29090(18) 0.53299(17) 0.05000(18) 0.0343(6) Uani 1 1 d . . . . .
O00V O 0.55421(18) 0.42261(17) 0.02464(17) 0.0324(6) Uani 1 1 d . . . . .
C00X C 0.5065(2) 0.33399(18) 0.5716(2) 0.0230(7) Uani 1 1 d . . . . .
C00Y C 0.2844(2) 0.24510(19) 0.4380(2) 0.0234(7) Uani 1 1 d . . . . .
C010 C 0.3368(2) 0.48083(19) 0.5133(2) 0.0231(7) Uani 1 1 d . . . . .
H01A H 0.307072 0.520858 0.484121 0.028 Uiso 1 1 calc R . . . .
H01B H 0.397148 0.481946 0.498164 0.028 Uiso 1 1 calc R . . . .
C011 C 0.1317(2) 0.53365(19) 0.3774(2) 0.0224(7) Uani 1 1 d . . . . .
C012 C 0.1373(2) 0.35711(18) 0.5711(2) 0.0229(7) Uani 1 1 d . . . . .
C013 C 0.3938(2) 0.55044(19) 0.8065(2) 0.0224(7) Uani 1 1 d . . . . .
C014 C 0.3540(2) 0.61990(19) 0.2379(2) 0.0253(8) Uani 1 1 d . . . . .
C015 C 0.1347(3) 0.3601(2) 0.2587(2) 0.0288(8) Uani 1 1 d . . . . .
C016 C 0.4791(3) 0.3964(2) 0.0137(2) 0.0303(8) Uani 1 1 d . . . . .
C018 C 0.3225(3) 0.5859(2) 0.8533(2) 0.0275(8) Uani 1 1 d . . . . .
H01C H 0.269372 0.579286 0.824060 0.041 Uiso 1 1 calc GR . . . .
H01D H 0.333863 0.638888 0.859826 0.041 Uiso 1 1 calc GR . . . .
H01E H 0.318122 0.562590 0.906193 0.041 Uiso 1 1 calc GR . . . .
C019 C 0.3265(2) 0.49072(18) 0.6048(2) 0.0224(7) Uani 1 1 d . . . . .
H01F H 0.360344 0.533269 0.623925 0.027 Uiso 1 1 calc R . . . .
H01G H 0.266638 0.499343 0.618771 0.027 Uiso 1 1 calc R . . . .
C01A C 0.3800(2) 0.39585(19) 0.2296(2) 0.0255(7) Uani 1 1 d . . . . .
H01H H 0.439579 0.390596 0.212731 0.031 Uiso 1 1 calc R . . . .
H01I H 0.350518 0.348430 0.219743 0.031 Uiso 1 1 calc R . . . .
C01B C 0.3606(2) 0.27801(19) 0.7402(2) 0.0238(7) Uani 1 1 d . . . . .
C01C C 0.3749(2) 0.4169(2) 0.3192(2) 0.0234(7) Uani 1 1 d . . . . .
H01J H 0.390465 0.374194 0.353382 0.028 Uiso 1 1 calc R . . . .
H01K H 0.413361 0.458529 0.331289 0.028 Uiso 1 1 calc R . . . .
C01E C 0.3036(3) 0.1694(2) 0.4003(3) 0.0306(8) Uani 1 1 d . . . . .
H01L H 0.356455 0.172336 0.369912 0.046 Uiso 1 1 calc GR . . . .
H01M H 0.257558 0.155415 0.364126 0.046 Uiso 1 1 calc GR . . . .
H01N H 0.309148 0.132242 0.442763 0.046 Uiso 1 1 calc GR . . . .
C01F C 0.2162(3) 0.5447(2) 0.0766(3) 0.0305(8) Uani 1 1 d . . . . .
C01H C 0.3412(3) 0.2158(2) 0.7977(3) 0.0311(9) Uani 1 1 d . . . . .
H01O H 0.288148 0.226322 0.825750 0.047 Uiso 1 1 calc GR . . . .
H01P H 0.386949 0.211415 0.836981 0.047 Uiso 1 1 calc GR . . . .
H01Q H 0.335809 0.169359 0.767871 0.047 Uiso 1 1 calc GR . . . .
C01I C 0.0732(3) 0.5959(2) 0.4051(3) 0.0306(8) Uani 1 1 d . . . . .
H01R H 0.105446 0.641844 0.410279 0.046 Uiso 1 1 calc GR . . . .
H01S H 0.048523 0.582859 0.457153 0.046 Uiso 1 1 calc GR . . . .
H01T H 0.028028 0.602702 0.365601 0.046 Uiso 1 1 calc GR . . . .
C01J C 0.5857(3) 0.3156(2) 0.5245(3) 0.0337(9) Uani 1 1 d . . . . .
H01U H 0.614216 0.273297 0.549470 0.051 Uiso 1 1 calc GR . . . .
H01V H 0.623612 0.358416 0.524599 0.051 Uiso 1 1 calc GR . . . .
H01W H 0.570515 0.303115 0.469158 0.051 Uiso 1 1 calc GR . . . .
C01K C 0.0527(3) 0.3633(2) 0.6132(3) 0.0331(9) Uani 1 1 d . . . . .
H01X H 0.059246 0.349669 0.669829 0.050 Uiso 1 1 calc GR . . . .
H01Y H 0.012165 0.329818 0.587642 0.050 Uiso 1 1 calc GR . . . .
H H 0.032120 0.414255 0.609415 0.050 Uiso 1 1 calc GR . . . .
C01L C 0.4701(3) 0.3259(2) -0.0358(3) 0.0366(9) Uani 1 1 d . . . . .
H01Z H 0.519014 0.293908 -0.026508 0.055 Uiso 1 1 calc GR . . . .
HA H 0.466871 0.338652 -0.092898 0.055 Uiso 1 1 calc GR . . . .
HB H 0.418538 0.299826 -0.019848 0.055 Uiso 1 1 calc GR . . . .
C01N C 0.3832(3) 0.6922(2) 0.2766(3) 0.0373(10) Uani 1 1 d . . . . .
H01 H 0.337433 0.712754 0.309215 0.056 Uiso 1 1 calc GR . . . .
HC H 0.398674 0.727651 0.234591 0.056 Uiso 1 1 calc GR . . . .
HD H 0.432296 0.682524 0.310782 0.056 Uiso 1 1 calc GR . . . .
C01O C 0.1495(3) 0.5743(4) 0.0181(3) 0.0530(14) Uani 1 1 d . . . . .
H0AA H 0.095758 0.580395 0.046300 0.080 Uiso 1 1 calc GR . . . .
HE H 0.142329 0.539199 -0.026257 0.080 Uiso 1 1 calc GR . . . .
HF H 0.167933 0.622173 -0.003249 0.080 Uiso 1 1 calc GR . . . .
C01Q C 0.0826(4) 0.2987(3) 0.2195(3) 0.0587(16) Uani 1 1 d . . . . .
H1AA H 0.077515 0.256935 0.256671 0.088 Uiso 1 1 calc GR . . . .
HG H 0.110690 0.282213 0.170202 0.088 Uiso 1 1 calc GR . . . .
HH H 0.026336 0.317578 0.206413 0.088 Uiso 1 1 calc GR . . . .

loop_
_atom_site_aniso_label
_atom_site_aniso_U_11
_atom_site_aniso_U_22
_atom_site_aniso_U_33
_atom_site_aniso_U_23
_atom_site_aniso_U_13
_atom_site_aniso_U_12
Al01 0.0170(5) 0.0222(4) 0.0213(5) -0.0002(4) -0.0007(4) -0.0017(4)
Al02 0.0200(5) 0.0192(4) 0.0212(5) 0.0012(4) -0.0022(4) -0.0020(4)
Al03 0.0190(5) 0.0193(4) 0.0225(5) 0.0002(4) -0.0019(4) -0.0012(4)
Al04 0.0158(5) 0.0266(5) 0.0210(5) 0.0007(4) 0.0005(4) 0.0000(4)
Al05 0.0183(5) 0.0389(6) 0.0197(5) 0.0006(4) -0.0001(4) 0.0000(4)
F006 0.0177(13) 0.0219(12) 0.0180(13) 0.000 0.000 -0.0011(10)
F007 0.0178(14) 0.0296(14) 0.0214(14) 0.000 0.000 -0.0005(11)
O008 0.0240(13) 0.0212(11) 0.0248(13) 0.0002(9) -0.0032(11) -0.0029(9)
O009 0.0183(12) 0.0191(10) 0.0248(13) 0.0012(9) -0.0018(10) -0.0017(9)
O00A 0.0155(12) 0.0265(11) 0.0229(13) -0.0017(10) -0.0012(10) 0.0000(9)
O00B 0.0207(13) 0.0306(12) 0.0237(13) 0.0039(10) 0.0014(11) 0.0046(10)
O00C 0.0209(13) 0.0278(12) 0.0244(13) -0.0001(10) -0.0009(11) -0.0020(10)
O00D 0.0230(13) 0.0208(10) 0.0269(14) -0.0008(9) -0.0041(11) -0.0020(9)
O00E 0.0198(13) 0.0325(12) 0.0208(13) 0.0001(10) 0.0015(11) -0.0046(10)
O00F 0.0210(12) 0.0253(11) 0.0231(13) -0.0032(10) -0.0012(11) 0.0002(9)
O00G 0.0202(12) 0.0261(11) 0.0233(13) 0.0004(10) -0.0016(11) -0.0024(10)
O00H 0.0237(12) 0.0231(11) 0.0238(13) 0.0002(10) 0.0015(11) -0.0040(9)
O00I 0.0209(12) 0.0194(10) 0.0238(12) 0.0013(9) -0.0018(10) 0.0016(9)
O00J 0.0205(13) 0.0284(12) 0.0223(13) -0.0011(10) 0.0000(10) 0.0000(9)
O00K 0.0235(13) 0.0231(11) 0.0248(14) -0.0011(10) -0.0008(11) -0.0009(9)
O00L 0.0285(13) 0.0220(10) 0.0264(14) 0.0011(10) -0.0049(11) -0.0059(10)
O00M 0.0211(13) 0.0217(11) 0.0271(13) -0.0027(10) -0.0044(11) -0.0002(9)
O00N 0.0230(13) 0.0258(11) 0.0241(13) 0.0010(10) 0.0030(10) 0.0004(9)
O00O 0.0255(13) 0.0247(11) 0.0249(13) -0.0041(10) 0.0049(11) -0.0047(9)
O00P 0.0205(12) 0.0250(11) 0.0233(12) 0.0016(10) 0.0017(10) -0.0008(9)
O00Q 0.0240(13) 0.0337(13) 0.0234(13) 0.0006(11) -0.0003(11) -0.0058(10)
O00R 0.0220(13) 0.0382(13) 0.0210(13) 0.0029(10) -0.0004(11) 0.0041(10)
O00S 0.0211(14) 0.0562(17) 0.0217(14) -0.0094(12) 0.0007(11) -0.0021(12)
O00T 0.0246(14) 0.0321(13) 0.0294(14) 0.0045(11) 0.0044(12) -0.0012(10)
O00U 0.0202(13) 0.0601(17) 0.0227(14) 0.0050(12) 0.0029(12) 0.0009(12)
O00V 0.0184(13) 0.0523(16) 0.0264(14) -0.0104(12) -0.0012(11) 0.0005(12)
C00X 0.0195(16) 0.0180(14) 0.0315(19) 0.0018(14) -0.0020(16) 0.0009(12)
C00Y 0.0162(16) 0.0254(16) 0.0286(19) -0.0006(14) -0.0001(15) -0.0012(13)
C010 0.0227(17) 0.0231(15) 0.0234(18) 0.0021(13) -0.0041(14) -0.0026(13)
C011 0.0175(16) 0.0253(16) 0.0245(18) 0.0002(13) -0.0010(14) 0.0003(13)
C012 0.0204(17) 0.0227(15) 0.0257(19) 0.0018(14) 0.0012(15) -0.0015(13)
C013 0.0231(18) 0.0240(15) 0.0199(17) 0.0018(13) -0.0013(14) -0.0022(13)
C014 0.0240(19) 0.0272(16) 0.0247(19) 0.0028(14) -0.0006(15) 0.0029(13)
C015 0.0224(18) 0.0405(19) 0.024(2) 0.0003(16) -0.0023(16) -0.0051(15)
C016 0.026(2) 0.044(2) 0.0209(18) -0.0030(16) -0.0014(15) -0.0040(16)
C018 0.0254(19) 0.0316(17) 0.0257(18) -0.0056(15) 0.0036(16) -0.0011(15)
C019 0.0216(17) 0.0197(14) 0.0259(18) 0.0021(13) -0.0045(14) -0.0009(13)
C01A 0.0204(18) 0.0270(16) 0.029(2) -0.0019(14) 0.0014(15) 0.0010(13)
C01B 0.0183(16) 0.0248(15) 0.028(2) -0.0022(14) -0.0044(15) -0.0009(13)
C01C 0.0155(16) 0.0280(16) 0.0269(19) 0.0017(14) 0.0024(14) -0.0013(13)
C01E 0.030(2) 0.0290(17) 0.033(2) -0.0059(16) -0.0045(17) 0.0028(15)
C01F 0.0214(18) 0.047(2) 0.0232(19) 0.0018(16) -0.0014(16) -0.0005(16)
C01H 0.036(2) 0.0285(18) 0.029(2) 0.0013(15) -0.0017(18) -0.0106(15)
C01I 0.030(2) 0.0323(18) 0.029(2) 0.0025(15) 0.0049(17) 0.0111(15)
C01J 0.025(2) 0.037(2) 0.039(2) -0.0086(17) 0.0022(18) 0.0020(15)
C01K 0.0215(19) 0.047(2) 0.031(2) 0.0042(17) 0.0062(17) 0.0066(16)
C01L 0.035(2) 0.045(2) 0.029(2) -0.0044(18) 0.0036(18) -0.0046(18)
C01N 0.044(3) 0.0283(17) 0.039(2) -0.0050(17) 0.005(2) -0.0044(16)
C01O 0.029(2) 0.104(4) 0.025(2) 0.011(3) -0.0032(19) 0.013(3)
C01Q 0.067(4) 0.072(3) 0.037(3) -0.006(2) 0.002(3) -0.044(3)

loop_
_atom_type_symbol
_atom_type_description
_atom_type_scat_dispersion_real
_atom_type_scat_dispersion_imag
_atom_type_scat_source
C C 0.0181 0.0091 'International Tables Vol C Tables 4.2.6.8 and 6.1.1.4'
H H 0.0000 0.0000 'International Tables Vol C Tables 4.2.6.8 and 6.1.1.4'
Al Al 0.2130 0.2455 'International Tables Vol C Tables 4.2.6.8 and 6.1.1.4'
F F 0.0727 0.0534 'International Tables Vol C Tables 4.2.6.8 and 6.1.1.4'
O O 0.0492 0.0322 'International Tables Vol C Tables 4.2.6.8 and 6.1.1.4'

loop_
_geom_angle_atom_site_label_1
_geom_angle_atom_site_label_2
_geom_angle_atom_site_label_3
_geom_angle
_geom_angle_site_symmetry_1
_geom_angle_site_symmetry_3
_geom_angle_publ_flag
O009 Al01 O00E 171.85(12) . . ?
O009 Al01 O00G 89.83(12) . . ?
O009 Al01 O00K 90.40(11) . . ?
O009 Al01 O00P 94.46(11) . . ?
O00A Al01 O009 92.37(11) . . ?
O00A Al01 O00E 93.11(12) . . ?
O00A Al01 O00G 174.32(12) . . ?
O00A Al01 O00K 91.57(11) . . ?
O00A Al01 O00P 90.07(11) . . ?
O00E Al01 O00G 85.28(11) . . ?
O00E Al01 O00K 83.43(12) . . ?
O00E Al01 O00P 91.56(12) . . ?
O00K Al01 O00G 93.66(12) . . ?
O00P Al01 O00G 84.54(11) . . ?
O00P Al01 O00K 174.81(12) . . ?
F006 Al02 O00H 90.65(10) . . ?
F006 Al02 O00I 92.06(10) . . ?
F006 Al02 O00L 176.11(12) . . ?
F006 Al02 O00M 86.39(10) . . ?
F006 Al02 O00O 89.34(10) . 2_665 ?
O00H Al02 O00M 176.83(12) . . ?
O00H Al02 O00O 92.50(13) . 2_665 ?
O00I Al02 O00H 88.63(12) . . ?
O00I Al02 O00L 91.80(12) . . ?
O00I Al02 O00M 92.61(12) . . ?
O00I Al02 O00O 178.19(12) . 2_665 ?
O00L Al02 O00H 88.88(12) . . ?
O00L Al02 O00M 94.00(12) . . ?
O00L Al02 O00O 86.82(12) . 2_665 ?
O00O Al02 O00M 86.34(12) 2_665 . ?
O008 Al03 O009 175.78(13) . . ?
O008 Al03 O00C 86.83(12) . . ?
O008 Al03 O00F 93.57(12) . . ?
O009 Al03 O00C 89.64(11) . . ?
O009 Al03 O00F 90.07(12) . . ?
O00D Al03 O008 86.82(12) . . ?
O00D Al03 O009 95.63(11) . . ?
O00D Al03 O00C 92.17(12) . . ?
O00D Al03 O00F 85.25(12) . . ?
O00F Al03 O00C 177.36(12) . . ?
O00I Al03 O008 91.86(12) . . ?
O00I Al03 O009 85.88(11) . . ?
O00I Al03 O00C 90.94(12) . . ?
O00I Al03 O00D 176.55(13) . . ?
O00I Al03 O00F 91.65(11) . . ?
O00A Al04 O00B 94.08(12) . . ?
O00A Al04 O00J 86.81(12) . . ?
O00A Al04 O00N 90.35(12) . . ?
O00A Al04 O00Q 90.87(12) . . ?
O00A Al04 O00R 177.36(13) . . ?
O00B Al04 O00N 85.75(12) . . ?
O00B Al04 O00Q 90.90(12) . . ?
O00J Al04 O00B 177.37(12) . . ?
O00J Al04 O00N 91.77(12) . . ?
O00J Al04 O00Q 91.57(12) . . ?
O00J Al04 O00R 93.45(13) . . ?
O00Q Al04 O00N 176.51(13) . . ?
O00R Al04 O00B 85.79(12) . . ?
O00R Al04 O00N 92.27(12) . . ?
O00R Al04 O00Q 86.50(12) . . ?
F007 Al05 O00J 92.35(12) . . ?
F007 Al05 O00S 90.31(11) . . ?
F007 Al05 O00T 86.76(11) . . ?
F007 Al05 O00U 175.16(13) . . ?
F007 Al05 O00V 89.90(12) . 2_665 ?
O00J Al05 O00S 90.35(13) . . ?
O00J Al05 O00T 92.44(12) . . ?
O00J Al05 O00U 92.47(13) . . ?
O00J Al05 O00V 176.45(14) . 2_665 ?
O00S Al05 O00T 176.03(14) . . ?
O00S Al05 O00V 92.37(14) . 2_665 ?
O00T Al05 O00V 84.95(13) . 2_665 ?
O00U Al05 O00S 90.07(14) . . ?
O00U Al05 O00T 92.63(14) . . ?
O00U Al05 O00V 85.26(13) . 2_665 ?
Al02 F006 Al02 130.53(17) . 2_665 ?
Al05 F007 Al05 129.41(18) . 2_665 ?
C01B O008 Al03 135.4(2) . . ?
Al01 O009 Al03 123.33(12) . . ?
C010 O009 Al01 123.5(2) . . ?
C010 O009 Al03 111.1(2) . . ?
Al01 O00A Al04 122.50(14) . . ?
C01C O00A Al01 123.9(2) . . ?
C01C O00A Al04 110.8(2) . . ?
C011 O00B Al04 131.3(2) . . ?
C012 O00C Al03 126.8(2) . . ?
C00Y O00D Al03 130.0(2) . . ?
C015 O00E Al01 131.0(3) . . ?
C00X O00F Al03 129.9(3) . . ?
C012 O00G Al01 134.8(2) . . ?
C013 O00H Al02 132.3(3) . . ?
Al02 O00I Al03 123.52(13) . . ?
C019 O00I Al02 123.0(2) . . ?
C019 O00I Al03 110.2(2) . . ?
Al05 O00J Al04 123.21(14) . . ?
C01A O00J Al04 109.7(2) . . ?
C01A O00J Al05 123.7(2) . . ?
C00Y O00K Al01 130.3(3) . . ?
C01B O00L Al02 130.4(3) . . ?
C00X O00M Al02 134.1(2) . . ?
C014 O00N Al04 129.5(3) . . ?
C013 O00O Al02 135.8(2) . 2_665 ?
C011 O00P Al01 127.1(2) . . ?
C015 O00Q Al04 125.9(3) . . ?
C01F O00R Al04 134.9(3) . . ?
C016 O00S Al05 131.4(3) . . ?
C014 O00T Al05 135.1(2) . . ?
C01F O00U Al05 130.9(3) . . ?
C016 O00V Al05 134.2(3) . 2_665 ?
O00F C00X C01J 118.0(3) . . ?
O00M C00X O00F 124.8(4) . . ?
O00M C00X C01J 117.2(3) . . ?
O00D C00Y C01E 118.6(3) . . ?
O00K C00Y O00D 124.5(3) . . ?
O00K C00Y C01E 116.9(3) . . ?
O009 C010 H01A 110.5 . . ?
O009 C010 H01B 110.5 . . ?
O009 C010 C019 106.2(3) . . ?
H01A C010 H01B 108.7 . . ?
C019 C010 H01A 110.5 . . ?
C019 C010 H01B 110.5 . . ?
O00B C011 C01I 117.4(3) . . ?
O00P C011 O00B 124.4(3) . . ?
O00P C011 C01I 118.2(3) . . ?
O00C C012 C01K 117.8(3) . . ?
O00G C012 O00C 124.2(3) . . ?
O00G C012 C01K 117.9(3) . . ?
O00H C013 C018 117.1(3) . . ?
O00O C013 O00H 124.0(3) . . ?
O00O C013 C018 118.9(3) . . ?
O00N C014 O00T 124.8(3) . . ?
O00N C014 C01N 117.9(4) . . ?
O00T C014 C01N 117.3(4) . . ?
O00E C015 O00Q 125.2(4) . . ?
O00E C015 C01Q 118.0(4) . . ?
O00Q C015 C01Q 116.8(4) . . ?
O00S C016 O00V 124.2(4) . . ?
O00S C016 C01L 117.9(4) . . ?
O00V C016 C01L 117.9(4) . . ?
C013 C018 H01C 109.5 . . ?
C013 C018 H01D 109.5 . . ?
C013 C018 H01E 109.5 . . ?
H01C C018 H01D 109.5 . . ?
H01C C018 H01E 109.5 . . ?
H01D C018 H01E 109.5 . . ?
O00I C019 C010 105.8(3) . . ?
O00I C019 H01F 110.6 . . ?
O00I C019 H01G 110.6 . . ?
C010 C019 H01F 110.6 . . ?
C010 C019 H01G 110.6 . . ?
H01F C019 H01G 108.7 . . ?
O00J C01A H01H 110.5 . . ?
O00J C01A H01I 110.5 . . ?
O00J C01A C01C 106.4(3) . . ?
H01H C01A H01I 108.6 . . ?
C01C C01A H01H 110.5 . . ?
C01C C01A H01I 110.5 . . ?
O008 C01B O00L 124.4(3) . . ?
O008 C01B C01H 118.4(3) . . ?
O00L C01B C01H 117.2(3) . . ?
O00A C01C C01A 105.7(3) . . ?
O00A C01C H01J 110.6 . . ?
O00A C01C H01K 110.6 . . ?
C01A C01C H01J 110.6 . . ?
C01A C01C H01K 110.6 . . ?
H01J C01C H01K 108.7 . . ?
C00Y C01E H01L 109.5 . . ?
C00Y C01E H01M 109.5 . . ?
C00Y C01E H01N 109.5 . . ?
H01L C01E H01M 109.5 . . ?
H01L C01E H01N 109.5 . . ?
H01M C01E H01N 109.5 . . ?
O00R C01F C01O 117.4(4) . . ?
O00U C01F O00R 124.2(4) . . ?
O00U C01F C01O 118.3(4) . . ?
C01B C01H H01O 109.5 . . ?
C01B C01H H01P 109.5 . . ?
C01B C01H H01Q 109.5 . . ?
H01O C01H H01P 109.5 . . ?
H01O C01H H01Q 109.5 . . ?
H01P C01H H01Q 109.5 . . ?
C011 C01I H01R 109.5 . . ?
C011 C01I H01S 109.5 . . ?
C011 C01I H01T 109.5 . . ?
H01R C01I H01S 109.5 . . ?
H01R C01I H01T 109.5 . . ?
H01S C01I H01T 109.5 . . ?
C00X C01J H01U 109.5 . . ?
C00X C01J H01V 109.5 . . ?
C00X C01J H01W 109.5 . . ?
H01U C01J H01V 109.5 . . ?
H01U C01J H01W 109.5 . . ?
H01V C01J H01W 109.5 . . ?
C012 C01K H01X 109.5 . . ?
C012 C01K H01Y 109.5 . . ?
C012 C01K H 109.5 . . ?
H01X C01K H01Y 109.5 . . ?
H01X C01K H 109.5 . . ?
H01Y C01K H 109.5 . . ?
C016 C01L H01Z 109.5 . . ?
C016 C01L HA 109.5 . . ?
C016 C01L HB 109.5 . . ?
H01Z C01L HA 109.5 . . ?
H01Z C01L HB 109.5 . . ?
HA C01L HB 109.5 . . ?
C014 C01N H01 109.5 . . ?
C014 C01N HC 109.5 . . ?
C014 C01N HD 109.5 . . ?
H01 C01N HC 109.5 . . ?
H01 C01N HD 109.5 . . ?
HC C01N HD 109.5 . . ?
C01F C01O H0AA 109.5 . . ?
C01F C01O HE 109.5 . . ?
C01F C01O HF 109.5 . . ?
H0AA C01O HE 109.5 . . ?
H0AA C01O HF 109.5 . . ?
HE C01O HF 109.5 . . ?
C015 C01Q H1AA 109.5 . . ?
C015 C01Q HG 109.5 . . ?
C015 C01Q HH 109.5 . . ?
H1AA C01Q HG 109.5 . . ?
H1AA C01Q HH 109.5 . . ?
HG C01Q HH 109.5 . . ?

loop_
_geom_bond_atom_site_label_1
_geom_bond_atom_site_label_2
_geom_bond_distance
_geom_bond_site_symmetry_2
_geom_bond_publ_flag
Al01 O009 1.858(3) . ?
Al01 O00A 1.855(3) . ?
Al01 O00E 1.904(3) . ?
Al01 O00G 1.914(3) . ?
Al01 O00K 1.909(3) . ?
Al01 O00P 1.906(3) . ?
Al02 F006 1.8305(15) . ?
Al02 O00H 1.892(3) . ?
Al02 O00I 1.863(3) . ?
Al02 O00L 1.864(3) . ?
Al02 O00M 1.895(3) . ?
Al02 O00O 1.893(3) 2_665 ?
Al03 O008 1.887(3) . ?
Al03 O009 1.889(3) . ?
Al03 O00C 1.923(3) . ?
Al03 O00D 1.885(3) . ?
Al03 O00F 1.898(3) . ?
Al03 O00I 1.883(3) . ?
Al04 O00A 1.865(3) . ?
Al04 O00B 1.897(3) . ?
Al04 O00J 1.870(3) . ?
Al04 O00N 1.918(3) . ?
Al04 O00Q 1.917(3) . ?
Al04 O00R 1.878(3) . ?
Al05 F007 1.8342(17) . ?
Al05 O00J 1.864(3) . ?
Al05 O00S 1.879(3) . ?
Al05 O00T 1.901(3) . ?
Al05 O00U 1.875(3) . ?
Al05 O00V 1.911(3) 2_665 ?
O008 C01B 1.259(5) . ?
O009 C010 1.429(4) . ?
O00A C01C 1.435(4) . ?
O00B C011 1.267(5) . ?
O00C C012 1.277(5) . ?
O00D C00Y 1.273(5) . ?
O00E C015 1.260(5) . ?
O00F C00X 1.271(4) . ?
O00G C012 1.266(5) . ?
O00H C013 1.273(4) . ?
O00I C019 1.439(4) . ?
O00J C01A 1.436(4) . ?
O00K C00Y 1.253(4) . ?
O00L C01B 1.268(4) . ?
O00M C00X 1.262(5) . ?
O00N C014 1.258(5) . ?
O00O C013 1.256(4) . ?
O00P C011 1.259(4) . ?
O00Q C015 1.267(5) . ?
O00R C01F 1.266(5) . ?
O00S C016 1.265(5) . ?
O00T C014 1.263(5) . ?
O00U C01F 1.256(5) . ?
O00V C016 1.268(5) . ?
C00X C01J 1.487(5) . ?
C00Y C01E 1.504(5) . ?
C010 H01A 0.9700 . ?
C010 H01B 0.9700 . ?
C010 C019 1.512(5) . ?
C011 C01I 1.498(5) . ?
C012 C01K 1.486(5) . ?
C013 C018 1.485(5) . ?
C014 C01N 1.498(5) . ?
C015 C01Q 1.498(6) . ?
C016 C01L 1.494(6) . ?
C018 H01C 0.9600 . ?
C018 H01D 0.9600 . ?
C018 H01E 0.9600 . ?
C019 H01F 0.9700 . ?
C019 H01G 0.9700 . ?
C01A H01H 0.9700 . ?
C01A H01I 0.9700 . ?
C01A C01C 1.510(5) . ?
C01B C01H 1.478(5) . ?
C01C H01J 0.9700 . ?
C01C H01K 0.9700 . ?
C01E H01L 0.9600 . ?
C01E H01M 0.9600 . ?
C01E H01N 0.9600 . ?
C01F C01O 1.503(6) . ?
C01H H01O 0.9600 . ?
C01H H01P 0.9600 . ?
C01H H01Q 0.9600 . ?
C01I H01R 0.9600 . ?
C01I H01S 0.9600 . ?
C01I H01T 0.9600 . ?
C01J H01U 0.9600 . ?
C01J H01V 0.9600 . ?
C01J H01W 0.9600 . ?
C01K H01X 0.9600 . ?
C01K H01Y 0.9600 . ?
C01K H 0.9600 . ?
C01L H01Z 0.9600 . ?
C01L HA 0.9600 . ?
C01L HB 0.9600 . ?
C01N H01 0.9600 . ?
C01N HC 0.9600 . ?
C01N HD 0.9600 . ?
C01O H0AA 0.9600 . ?
C01O HE 0.9600 . ?
C01O HF 0.9600 . ?
C01Q H1AA 0.9600 . ?
C01Q HG 0.9600 . ?
C01Q HH 0.9600 . ?

loop_
_geom_torsion_atom_site_label_1
_geom_torsion_atom_site_label_2
_geom_torsion_atom_site_label_3
_geom_torsion_atom_site_label_4
_geom_torsion
_geom_torsion_site_symmetry_1
_geom_torsion_site_symmetry_2
_geom_torsion_site_symmetry_3
_geom_torsion_site_symmetry_4
_geom_torsion_publ_flag
Al01 O009 C010 C019 127.9(3) . . . . ?
Al01 O00A C01C C01A 124.8(3) . . . . ?
Al01 O00E C015 O00Q -36.2(6) . . . . ?
Al01 O00E C015 C01Q 144.9(4) . . . . ?
Al01 O00G C012 O00C -31.8(5) . . . . ?
Al01 O00G C012 C01K 148.1(3) . . . . ?
Al01 O00K C00Y O00D -10.2(6) . . . . ?
Al01 O00K C00Y C01E 170.2(3) . . . . ?
Al01 O00P C011 O00B -14.9(5) . . . . ?
Al01 O00P C011 C01I 165.0(3) . . . . ?
Al02 O00H C013 O00O -9.9(6) . . . . ?
Al02 O00H C013 C018 170.3(3) . . . . ?
Al02 O00I C019 C010 120.4(3) . . . . ?
Al02 O00L C01B O008 -8.1(6) . . . . ?
Al02 O00L C01B C01H 171.9(3) . . . . ?
Al02 O00M C00X O00F -24.8(5) . . . . ?
Al02 O00M C00X C01J 156.3(3) . . . . ?
Al02 O00O C013 O00H 18.1(6) 2_665 . . . ?
Al02 O00O C013 C018 -162.2(3) 2_665 . . . ?
Al03 O008 C01B O00L -17.1(6) . . . . ?
Al03 O008 C01B C01H 162.9(3) . . . . ?
Al03 O009 C010 C019 -36.2(3) . . . . ?
Al03 O00C C012 O00G -2.2(5) . . . . ?
Al03 O00C C012 C01K 177.9(3) . . . . ?
Al03 O00D C00Y O00K -29.4(6) . . . . ?
Al03 O00D C00Y C01E 150.2(3) . . . . ?
Al03 O00F C00X O00M 0.1(5) . . . . ?
Al03 O00F C00X C01J 179.0(3) . . . . ?
Al03 O00I C019 C010 -39.8(3) . . . . ?
Al04 O00A C01C C01A -36.7(3) . . . . ?
Al04 O00B C011 O00P -27.8(5) . . . . ?
Al04 O00B C011 C01I 152.3(3) . . . . ?
Al04 O00J C01A C01C -38.9(3) . . . . ?
Al04 O00N C014 O00T -5.8(6) . . . . ?
Al04 O00N C014 C01N 174.4(3) . . . . ?
Al04 O00Q C015 O00E -4.3(6) . . . . ?
Al04 O00Q C015 C01Q 174.7(4) . . . . ?
Al04 O00R C01F O00U -16.8(7) . . . . ?
Al04 O00R C01F C01O 167.6(4) . . . . ?
Al05 O00J C01A C01C 120.9(3) . . . . ?
Al05 O00S C016 O00V -1.2(7) . . . . ?
Al05 O00S C016 C01L 179.7(3) . . . . ?
Al05 O00T C014 O00N -17.7(6) . . . . ?
Al05 O00T C014 C01N 162.0(3) . . . . ?
Al05 O00U C01F O00R -8.0(7) . . . . ?
Al05 O00U C01F C01O 167.6(4) . . . . ?
Al05 O00V C016 O00S 24.5(7) 2_665 . . . ?
Al05 O00V C016 C01L -156.3(3) 2_665 . . . ?
F006 Al02 O00H C013 -17.3(3) . . . . ?
F006 Al02 O00I Al03 127.23(16) . . . . ?
F006 Al02 O00I C019 -30.4(3) . . . . ?
F006 Al02 O00M C00X -88.4(3) . . . . ?
F007 Al05 O00J Al04 128.73(16) . . . . ?
F007 Al05 O00J C01A -28.4(3) . . . . ?
F007 Al05 O00S C016 -29.6(4) . . . . ?
O008 Al03 O00D C00Y -166.9(3) . . . . ?
O008 Al03 O00F C00X -58.7(3) . . . . ?
O008 Al03 O00I Al02 40.25(18) . . . . ?
O008 Al03 O00I C019 -159.7(2) . . . . ?
O009 Al01 O00A Al04 -150.31(15) . . . . ?
O009 Al01 O00A C01C 50.3(3) . . . . ?
O009 Al03 O00D C00Y 16.6(3) . . . . ?
O009 Al03 O00F C00X 119.1(3) . . . . ?
O009 Al03 O00I Al02 -143.33(17) . . . . ?
O009 Al03 O00I C019 16.8(2) . . . . ?
O009 C010 C019 O00I 48.7(3) . . . . ?
O00A Al01 O009 Al03 -142.01(16) . . . . ?
O00A Al01 O009 C010 55.8(3) . . . . ?
O00A Al04 O00B C011 16.2(3) . . . . ?
O00A Al04 O00J Al05 -144.34(17) . . . . ?
O00A Al04 O00J C01A 15.6(2) . . . . ?
O00B Al04 O00A Al01 33.79(17) . . . . ?
O00B Al04 O00A C01C -164.5(2) . . . . ?
O00B Al04 O00R C01F 178.3(4) . . . . ?
O00C Al03 O008 C01B -90.4(4) . . . . ?
O00C Al03 O009 Al01 -61.15(17) . . . . ?
O00C Al03 O009 C010 103.0(2) . . . . ?
O00C Al03 O00D C00Y 106.4(3) . . . . ?
O00C Al03 O00I Al02 127.10(17) . . . . ?
O00C Al03 O00I C019 -72.8(2) . . . . ?
O00D Al03 O008 C01B 177.3(4) . . . . ?
O00D Al03 O009 Al01 31.00(18) . . . . ?
O00D Al03 O009 C010 -164.8(2) . . . . ?
O00D Al03 O00F C00X -145.3(3) . . . . ?
O00E Al01 O00A Al04 35.72(17) . . . . ?
O00E Al01 O00A C01C -123.6(3) . . . . ?
O00F Al03 O008 C01B 92.3(4) . . . . ?
O00F Al03 O009 Al01 116.23(16) . . . . ?
O00F Al03 O009 C010 -79.6(2) . . . . ?
O00F Al03 O00D C00Y -73.0(3) . . . . ?
O00F Al03 O00I Al02 -53.38(18) . . . . ?
O00F Al03 O00I C019 106.7(2) . . . . ?
O00G Al01 O009 Al03 43.22(17) . . . . ?
O00G Al01 O009 C010 -119.0(3) . . . . ?
O00H Al02 F006 Al02 48.36(8) . . . 2_665 ?
O00H Al02 O00I Al03 -142.17(17) . . . . ?
O00H Al02 O00I C019 60.2(3) . . . . ?
O00H Al02 O00L C01B 126.2(3) . . . . ?
O00I Al02 F006 Al02 137.01(9) . . . 2_665 ?
O00I Al02 O00H C013 -109.3(3) . . . . ?
O00I Al02 O00L C01B 37.6(3) . . . . ?
O00I Al02 O00M C00X 3.5(3) . . . . ?
O00I Al03 O008 C01B 0.5(4) . . . . ?
O00I Al03 O009 Al01 -152.12(17) . . . . ?
O00I Al03 O009 C010 12.1(2) . . . . ?
O00I Al03 O00F C00X 33.2(3) . . . . ?
O00J Al04 O00A Al01 -148.70(16) . . . . ?
O00J Al04 O00A C01C 13.0(2) . . . . ?
O00J Al04 O00R C01F 0.8(4) . . . . ?
O00J Al05 F007 Al05 142.53(9) . . . 2_665 ?
O00J Al05 O00S C016 -121.9(4) . . . . ?
O00J Al05 O00U C01F 36.7(4) . . . . ?
O00J C01A C01C O00A 48.5(3) . . . . ?
O00K Al01 O009 Al03 -50.43(17) . . . . ?
O00K Al01 O009 C010 147.4(3) . . . . ?
O00K Al01 O00A Al04 119.22(16) . . . . ?
O00K Al01 O00A C01C -40.1(3) . . . . ?
O00L Al02 O00H C013 158.8(3) . . . . ?
O00L Al02 O00I Al03 -53.33(18) . . . . ?
O00L Al02 O00I C019 149.1(3) . . . . ?
O00L Al02 O00M C00X 95.5(3) . . . . ?
O00M Al02 F006 Al02 -130.50(9) . . . 2_665 ?
O00M Al02 O00I Al03 40.75(18) . . . . ?
O00M Al02 O00I C019 -116.9(3) . . . . ?
O00M Al02 O00L C01B -55.1(3) . . . . ?
O00N Al04 O00A Al01 119.55(16) . . . . ?
O00N Al04 O00A C01C -78.7(2) . . . . ?
O00N Al04 O00B C011 -73.8(3) . . . . ?
O00N Al04 O00J Al05 -54.09(18) . . . . ?
O00N Al04 O00J C01A 105.8(2) . . . . ?
O00N Al04 O00R C01F 92.8(4) . . . . ?
O00O Al02 F006 Al02 -44.13(9) 2_665 . . 2_665 ?
O00O Al02 O00H C013 72.1(3) 2_665 . . . ?
O00O Al02 O00L C01B -141.2(3) 2_665 . . . ?
O00O Al02 O00M C00X -178.0(3) 2_665 . . . ?
O00P Al01 O009 Al03 127.74(16) . . . . ?
O00P Al01 O009 C010 -34.5(3) . . . . ?
O00P Al01 O00A Al04 -55.85(16) . . . . ?
O00P Al01 O00A C01C 144.8(3) . . . . ?
O00Q Al04 O00A Al01 -57.17(17) . . . . ?
O00Q Al04 O00A C01C 104.6(2) . . . . ?
O00Q Al04 O00B C011 107.2(3) . . . . ?
O00Q Al04 O00J Al05 124.88(17) . . . . ?
O00Q Al04 O00J C01A -75.2(2) . . . . ?
O00Q Al04 O00R C01F -90.5(4) . . . . ?
O00R Al04 O00B C011 -166.4(3) . . . . ?
O00R Al04 O00J Al05 38.29(18) . . . . ?
O00R Al04 O00J C01A -161.8(2) . . . . ?
O00S Al05 F007 Al05 52.17(10) . . . 2_665 ?
O00S Al05 O00J Al04 -140.94(18) . . . . ?
O00S Al05 O00J C01A 61.9(3) . . . . ?
O00S Al05 O00U C01F 127.1(4) . . . . ?
O00T Al05 F007 Al05 -125.16(9) . . . 2_665 ?
O00T Al05 O00J Al04 41.88(18) . . . . ?
O00T Al05 O00J C01A -115.3(3) . . . . ?
O00T Al05 O00U C01F -55.8(4) . . . . ?
O00U Al05 O00J Al04 -50.86(19) . . . . ?
O00U Al05 O00J C01A 152.0(3) . . . . ?
O00U Al05 O00S C016 145.6(4) . . . . ?
O00V Al05 F007 Al05 -40.21(10) 2_665 . . 2_665 ?
O00V Al05 O00S C016 60.3(4) 2_665 . . . ?
O00V Al05 O00U C01F -140.5(4) 2_665 . . . ?

loop_
_platon_squeeze_void_nr
_platon_squeeze_void_average_x
_platon_squeeze_void_average_y
_platon_squeeze_void_average_z
_platon_squeeze_void_volume
_platon_squeeze_void_count_electrons
_platon_squeeze_void_content
1 -0.023 0.509 0.000 1086 276 ' '
